data_7024129
loop_
_publ_author_name
'Crowley, James D.'
'Bandeen, Pauline H.'

_publ_section_title
;
 A multicomponent CuAAC &quot;click&quot; approach to a library of hybrid
 polydentate 2-pyridyl-1,2,3-triazole ligands: new building blocks for the
 generation of metallosupramolecular architectures.
;
_journal_issue 2
_journal_name_full 'Dalton transactions (Cambridge, England : 2003)'
_journal_page_first 612
_journal_page_last 623
_journal_paper_doi 10.1039/b911276f
_journal_volume 39
_journal_year 2010
_chemical_formula_moiety 'C38 H40 Ag2 N16, 2(F6 Sb)'
_chemical_formula_sum 'C38 H40 Ag2 F12 N16 Sb2'
_chemical_formula_weight 1408.1
_chemical_name_systematic
;
?
;
_space_group_IT_number 14
_symmetry_cell_setting monoclinic
_symmetry_space_group_name_Hall '-P 2ybc'
_symmetry_space_group_name_H-M 'P 1 21/c 1'
_atom_sites_solution_hydrogens geom
_atom_sites_solution_primary direct
_atom_sites_solution_secondary difmap
_audit_conform_dict_location ftp://ftp.iucr.org/pub/cif_core.dic
_audit_conform_dict_name cif_core.dic
_audit_conform_dict_version 2.4
_audit_creation_date 2009-05-26
_audit_creation_method 'WinGX routine CIF_UPDATE'
_cell_angle_alpha 90.000
_cell_angle_beta 105.907(12)
_cell_angle_gamma 90.000
_cell_formula_units_Z 4
_cell_length_a 16.719(3)
_cell_length_b 23.253(6)
_cell_length_c 12.871(6)
_cell_measurement_reflns_used 8810
_cell_measurement_temperature 89(2)
_cell_measurement_theta_max 30.83
_cell_measurement_theta_min 2.48
_cell_volume 4812(3)
_computing_cell_refinement 'APEX2 and SAINT (Bruker, 2007)'
_computing_data_collection 'APEX2 (Bruker, 2007)'
_computing_data_reduction 'SAINT (Bruker, 2007)'
_computing_molecular_graphics 'ORTEP-3 (Farrugia, 1997) & Mercury (Macrae et al., 2006)'
_computing_publication_material 'SHELXTL-97 (Sheldrick, 2008) & enCIFer (Allen et al., 2004)'
_computing_structure_refinement 'SHELXL-97 (Sheldrick, 2008)'
_computing_structure_solution 'SIR97 (Altomare et al., 1999)'
_diffrn_ambient_temperature 89(2)
_diffrn_measured_fraction_theta_full 0.999
_diffrn_measured_fraction_theta_max 0.999
_diffrn_measurement_device_type 'CCD area detector'
_diffrn_measurement_method 'phi and omega scans'
_diffrn_radiation_monochromator graphite
_diffrn_radiation_type MoK\a
_diffrn_radiation_wavelength 0.71069
_diffrn_reflns_av_R_equivalents 0.0617
_diffrn_reflns_av_unetI/netI 0.0296
_diffrn_reflns_limit_h_max 20
_diffrn_reflns_limit_h_min -20
_diffrn_reflns_limit_k_max 22
_diffrn_reflns_limit_k_min -28
_diffrn_reflns_limit_l_max 15
_diffrn_reflns_limit_l_min -15
_diffrn_reflns_number 85713
_diffrn_reflns_theta_full 25.5
_diffrn_reflns_theta_max 25.5
_diffrn_reflns_theta_min 1.98
_exptl_absorpt_coefficient_mu 2.008
_exptl_absorpt_correction_T_max 0.660
_exptl_absorpt_correction_T_min 0.352
_exptl_absorpt_correction_type multi-scan
_exptl_absorpt_process_details 'SADABS (Bruker, 2007)'
_exptl_crystal_colour colourless
_exptl_crystal_density_diffrn 1.944
_exptl_crystal_density_method 'not measured'
_exptl_crystal_description irregular
_exptl_crystal_F_000 2736
_exptl_crystal_size_max 0.51
_exptl_crystal_size_mid 0.35
_exptl_crystal_size_min 0.21
_refine_diff_density_max 0.859
_refine_diff_density_min -0.762
_refine_diff_density_rms 0.093
_refine_ls_extinction_coef 0.00046(4)
_refine_ls_extinction_expression Fc^*^=kFc[1+0.001xFc^2^\l^3^/sin(2\q)]^-1/4^
_refine_ls_extinction_method SHELXL
_refine_ls_goodness_of_fit_ref 1.014
_refine_ls_hydrogen_treatment constr
_refine_ls_matrix_type full
_refine_ls_number_parameters 632
_refine_ls_number_reflns 8960
_refine_ls_number_restraints 0
_refine_ls_restrained_S_all 1.014
_refine_ls_R_factor_all 0.03
_refine_ls_R_factor_gt 0.0258
_refine_ls_shift/su_max 0.002
_refine_ls_shift/su_mean 0
_refine_ls_structure_factor_coef Fsqd
_refine_ls_weighting_details 'calc w=1/[\s^2^(Fo^2^)+(0.0318P)^2^+7.1141P] where P=(Fo^2^+2Fc^2^)/3'
_refine_ls_weighting_scheme calc
_refine_ls_wR_factor_gt 0.0675
_refine_ls_wR_factor_ref 0.0694
_reflns_number_gt 8109
_reflns_number_total 8960
_reflns_threshold_expression >2\s(I)
_cod_data_source_file b911276f.txt
_cod_data_source_block pb122
_cod_depositor_comments
;
The following automatic conversions were performed:

'_symmetry_cell_setting' value 'Monoclinic' changed to 'monoclinic'
according to /home/saulius/struct/CIF-dictionaries/cif_core.dic
dictionary named 'cif_core.dic' version 2.4.2 from 2011-04-26.

Automatic conversion script
Id: cif_fix_values 1891 2012-01-12 08:04:46Z andrius 
;
_cod_original_sg_symbol_H-M P21/c
_cod_database_code 7024129

loop_
_symmetry_equiv_pos_as_xyz
'x, y, z'
'-x, y+1/2, -z+1/2'
'-x, -y, -z'
'x, -y-1/2, z-1/2'

loop_
_atom_site_label
_atom_site_type_symbol
_atom_site_fract_x
_atom_site_fract_y
_atom_site_fract_z
_atom_site_U_iso_or_equiv
_atom_site_adp_type
_atom_site_occupancy
_atom_site_symmetry_multiplicity
_atom_site_calc_flag
_atom_site_refinement_flags
Sb1 Sb 0.562533(13) 0.786148(9) 0.051999(18) 0.02636(7) Uani 1 1 d .
Ag2 Ag -0.162120(14) -0.016017(10) 0.89228(2) 0.02600(7) Uani 1 1 d .
Ag1 Ag -0.322267(14) 0.007695(10) 0.60631(2) 0.02501(7) Uani 1 1 d .
Sb2 Sb 0.893348(15) 0.172103(9) 0.37951(2) 0.03440(8) Uani 1 1 d .
F7 F 0.90296(17) 0.21393(11) 0.5063(2) 0.0619(7) Uani 1 1 d .
F5 F 0.47284(14) 0.80487(11) -0.06547(18) 0.0526(6) Uani 1 1 d .
F2 F 0.51864(16) 0.71292(9) 0.0585(2) 0.0522(6) Uani 1 1 d .
F8 F 0.89086(15) 0.10354(10) 0.4547(2) 0.0540(6) Uani 1 1 d .
N5 N -0.05883(15) -0.07981(10) 0.9391(2) 0.0202(5) Uani 1 1 d .
F4 F 0.60625(15) 0.85959(9) 0.0462(2) 0.0542(6) Uani 1 1 d .
N6 N 0.00372(15) -0.07292(10) 1.0261(2) 0.0205(5) Uani 1 1 d .
N12 N -0.17724(15) -0.00931(11) 0.6232(2) 0.0210(5) Uani 1 1 d .
F11 F 0.89515(17) 0.24055(10) 0.3055(2) 0.0656(7) Uani 1 1 d .
N15 N -0.48509(15) -0.09305(10) 0.36015(19) 0.0190(5) Uani 1 1 d .
N4 N -0.27909(15) -0.07651(11) 0.8151(2) 0.0215(5) Uani 1 1 d .
F6 F 0.61950(16) 0.75909(9) -0.0434(2) 0.0579(7) Uani 1 1 d .
N7 N 0.04998(15) -0.12045(10) 1.0351(2) 0.0203(5) Uani 1 1 d .
F1 F 0.50309(16) 0.81224(12) 0.1456(2) 0.0605(7) Uani 1 1 d .
N9 N 0.14859(16) 0.05874(12) 0.8384(2) 0.0303(6) Uani 1 1 d .
F3 F 0.65206(16) 0.76854(13) 0.1690(2) 0.0753(9) Uani 1 1 d .
F9 F 0.77760(14) 0.17768(11) 0.3512(2) 0.0636(7) Uani 1 1 d .
F12 F 1.00854(16) 0.16731(12) 0.4133(3) 0.0734(9) Uani 1 1 d .
N2 N -0.40699(15) -0.09459(10) 0.7376(2) 0.0221(5) Uani 1 1 d .
N16 N -0.32068(15) 0.10296(11) 0.6351(2) 0.0208(5) Uani 1 1 d .
N10 N -0.04600(15) -0.01262(10) 0.6954(2) 0.0214(5) Uani 1 1 d .
N13 N -0.38912(15) -0.05752(11) 0.4871(2) 0.0225(5) Uani 1 1 d .
C35 C -0.3673(2) 0.18988(13) 0.6976(3) 0.0258(7) Uani 1 1 d .
H35 H -0.4041 0.2082 0.7294 0.031 Uiso 1 1 calc R
N14 N -0.46525(15) -0.04767(11) 0.4250(2) 0.0232(6) Uani 1 1 d .
C100 C -0.2922(2) 0.05603(15) 0.9639(3) 0.0288(7) Uani 1 1 d .
H100 H -0.31 0.0186 0.9703 0.035 Uiso 1 1 calc R
C21 C 0.1483(3) 0.15751(17) 0.7898(3) 0.0452(10) Uani 1 1 d .
H21 H 0.1764 0.1925 0.7975 0.054 Uiso 1 1 calc R
N8 N -0.22592(15) 0.06387(11) 0.9270(2) 0.0222(5) Uani 1 1 d .
C27 C -0.14241(19) -0.03425(13) 0.5510(2) 0.0220(6) Uani 1 1 d .
N3 N -0.34898(15) -0.05314(11) 0.7554(2) 0.0240(6) Uani 1 1 d .
C10 C -0.2255(2) -0.17269(14) 0.8936(3) 0.0297(8) Uani 1 1 d .
H10A H -0.2503 -0.2044 0.9226 0.036 Uiso 1 1 calc R
H10B H -0.1889 -0.1524 0.954 0.036 Uiso 1 1 calc R
C33 C -0.43345(17) 0.09531(13) 0.7194(2) 0.0195(6) Uani 1 1 d .
H33A H -0.412 0.0565 0.7342 0.023 Uiso 1 1 calc R
H33B H -0.4398 0.1113 0.7863 0.023 Uiso 1 1 calc R
N1 N -0.51627(19) -0.01588(12) 0.8022(3) 0.0369(7) Uani 1 1 d .
C30 C -0.27686(19) -0.13216(13) 0.5168(3) 0.0269(7) Uani 1 1 d .
H30A H -0.2809 -0.1732 0.5279 0.032 Uiso 1 1 calc R
H30B H -0.2568 -0.1142 0.5871 0.032 Uiso 1 1 calc R
N11 N -0.11838(15) 0.00394(11) 0.7120(2) 0.0217(5) Uani 1 1 d .
C32 C -0.42336(18) -0.13199(13) 0.3795(2) 0.0214(6) Uani 1 1 d .
H32 H -0.4228 -0.1669 0.3446 0.026 Uiso 1 1 calc R
C13 C -0.05188(18) -0.13113(13) 0.8916(2) 0.0219(6) Uani 1 1 d .
C9 C -0.29293(19) -0.13270(13) 0.8349(3) 0.0227(6) Uani 1 1 d .
C14 C 0.01804(19) -0.15705(13) 0.9538(3) 0.0256(7) Uani 1 1 d .
H14 H 0.0392 -0.1927 0.9422 0.031 Uiso 1 1 calc R
C19 C -0.3358(2) 0.10113(16) 0.9934(3) 0.0319(8) Uani 1 1 d .
H19 H -0.3815 0.094 1.0195 0.038 Uiso 1 1 calc R
C12 C -0.11521(19) -0.15263(14) 0.7943(3) 0.0279(7) Uani 1 1 d .
H12A H -0.0873 -0.1704 0.7457 0.033 Uiso 1 1 calc R
H12B H -0.1473 -0.1204 0.7568 0.033 Uiso 1 1 calc R
C6 C -0.5481(2) -0.05774(13) 0.7329(3) 0.0269(7) Uani 1 1 d .
C20 C 0.1854(2) 0.11023(16) 0.8437(3) 0.0374(9) Uani 1 1 d .
H20 H 0.2397 0.1138 0.8871 0.045 Uiso 1 1 calc R
C26 C -0.05797(19) -0.03607(13) 0.5975(3) 0.0231(6) Uani 1 1 d .
H26 H -0.0176 -0.0506 0.5673 0.028 Uiso 1 1 calc R
C24 C 0.07053(19) 0.05487(14) 0.7745(3) 0.0239(7) Uani 1 1 d .
C34 C -0.37185(17) 0.13092(12) 0.6819(2) 0.0196(6) Uani 1 1 d .
C31 C -0.36151(18) -0.10912(12) 0.4617(2) 0.0195(6) Uani 1 1 d .
F10 F 0.8827(2) 0.12999(12) 0.2550(2) 0.0815(9) Uani 1 1 d .
C8 C -0.37486(19) -0.14397(13) 0.7853(3) 0.0246(7) Uani 1 1 d .
H8 H -0.4026 -0.1787 0.7848 0.03 Uiso 1 1 calc R
C37 C -0.2555(2) 0.19317(15) 0.6188(3) 0.0328(8) Uani 1 1 d .
H37 H -0.2146 0.2133 0.5972 0.039 Uiso 1 1 calc R
C15 C 0.12641(18) -0.12562(13) 1.1238(2) 0.0225(6) Uani 1 1 d .
H15A H 0.1282 -0.1631 1.1573 0.027 Uiso 1 1 calc R
H15B H 0.1266 -0.0967 1.1781 0.027 Uiso 1 1 calc R
C7 C -0.49190(18) -0.08386(14) 0.6718(3) 0.0265(7) Uani 1 1 d .
H7A H -0.516 -0.1199 0.6403 0.032 Uiso 1 1 calc R
H7B H -0.4899 -0.0583 0.613 0.032 Uiso 1 1 calc R
C22 C 0.0683(3) 0.15294(17) 0.7233(3) 0.0478(10) Uani 1 1 d .
H22 H 0.0418 0.1846 0.6847 0.057 Uiso 1 1 calc R
C23 C 0.0283(2) 0.10007(15) 0.7154(3) 0.0312(7) Uani 1 1 d .
H23 H -0.0256 0.0954 0.6713 0.037 Uiso 1 1 calc R
C25 C 0.03247(19) -0.00362(13) 0.7794(3) 0.0250(7) Uani 1 1 d .
H25A H 0.0719 -0.0329 0.7721 0.03 Uiso 1 1 calc R
H25B H 0.0225 -0.0084 0.8496 0.03 Uiso 1 1 calc R
C36 C -0.3082(2) 0.22117(14) 0.6660(3) 0.0311(8) Uani 1 1 d .
H36 H -0.3043 0.2607 0.6765 0.037 Uiso 1 1 calc R
C5 C -0.6307(2) -0.07393(18) 0.7070(3) 0.0398(9) Uani 1 1 d .
H5 H -0.6499 -0.1048 0.6608 0.048 Uiso 1 1 calc R
C29 C -0.2146(2) -0.12152(16) 0.4521(3) 0.0358(9) Uani 1 1 d .
H29A H -0.1641 -0.1427 0.485 0.043 Uiso 1 1 calc R
H29B H -0.2373 -0.1363 0.3795 0.043 Uiso 1 1 calc R
C2 C -0.6533(3) 0.0007(2) 0.8189(4) 0.0579(14) Uani 1 1 d .
H2 H -0.6884 0.0227 0.8479 0.069 Uiso 1 1 calc R
C11 C -0.1743(2) -0.19655(14) 0.8233(3) 0.0333(8) Uani 1 1 d .
H11A H -0.2117 -0.2111 0.757 0.04 Uiso 1 1 calc R
H11B H -0.1418 -0.2287 0.8604 0.04 Uiso 1 1 calc R
C3C4 C -0.6840(3) -0.0435(2) 0.7509(4) 0.0581(13) Uani 1 1 d .
H3C4 H -0.7401 -0.053 0.7342 0.07 Uiso 1 1 calc R
C38 C -0.2639(2) 0.13427(14) 0.6037(3) 0.0292(7) Uani 1 1 d .
H38 H -0.2286 0.1155 0.5701 0.035 Uiso 1 1 calc R
C28 C -0.1929(2) -0.05813(16) 0.4455(3) 0.0317(8) Uani 1 1 d .
H28A H -0.1621 -0.0536 0.3922 0.038 Uiso 1 1 calc R
H28B H -0.244 -0.0362 0.4212 0.038 Uiso 1 1 calc R
C1 C -0.5690(3) 0.01252(17) 0.8446(4) 0.0480(11) Uani 1 1 d .
H1 H -0.5481 0.0417 0.8939 0.058 Uiso 1 1 calc R
C16 C -0.20135(18) 0.11811(13) 0.9170(2) 0.0219(6) Uani 1 1 d .
C17 C -0.2419(2) 0.16527(14) 0.9442(3) 0.0290(7) Uani 1 1 d .
H17 H -0.2235 0.2023 0.9364 0.035 Uiso 1 1 calc R
C18 C -0.3103(2) 0.15647(15) 0.9831(3) 0.0331(8) Uani 1 1 d .
H18 H -0.3385 0.1875 1.002 0.04 Uiso 1 1 calc R

loop_
_atom_site_aniso_label
_atom_site_aniso_U_11
_atom_site_aniso_U_22
_atom_site_aniso_U_33
_atom_site_aniso_U_23
_atom_site_aniso_U_13
_atom_site_aniso_U_12
Sb1 0.02072(12) 0.02329(12) 0.03532(13) -0.00464(9) 0.00811(9) 0.00162(8)
Ag2 0.02099(13) 0.01412(12) 0.03991(15) -0.00184(10) 0.00333(10) 0.00268(9)
Ag1 0.02315(13) 0.01987(13) 0.03109(14) -0.00842(9) 0.00584(10) 0.00009(9)
Sb2 0.03442(14) 0.01934(12) 0.05102(16) 0.00008(10) 0.01440(11) 0.00796(9)
F7 0.0645(17) 0.0534(16) 0.0729(18) -0.0254(13) 0.0273(14) -0.0148(13)
F5 0.0423(13) 0.0632(16) 0.0416(13) -0.0010(11) -0.0065(10) -0.0012(12)
F2 0.0710(16) 0.0341(12) 0.0611(15) 0.0020(11) 0.0345(13) -0.0194(11)
F8 0.0551(15) 0.0348(12) 0.0748(17) 0.0175(12) 0.0226(13) 0.0059(11)
N5 0.0199(13) 0.0157(12) 0.0231(13) -0.0007(10) 0.0023(10) -0.0001(10)
F4 0.0541(14) 0.0233(11) 0.0793(17) -0.0104(11) 0.0084(12) -0.0083(10)
N6 0.0212(13) 0.0126(12) 0.0254(13) -0.0018(10) 0.0025(11) 0.0015(10)
N12 0.0183(13) 0.0199(13) 0.0248(13) -0.0007(10) 0.0059(11) -0.0005(10)
F11 0.0799(19) 0.0294(12) 0.092(2) 0.0200(13) 0.0315(16) 0.0136(12)
N15 0.0192(12) 0.0176(12) 0.0191(12) -0.0008(10) 0.0034(10) 0.0010(10)
N4 0.0198(13) 0.0180(13) 0.0257(13) 0.0002(10) 0.0045(11) -0.0026(10)
F6 0.0721(17) 0.0306(12) 0.095(2) 0.0032(12) 0.0630(16) 0.0061(11)
N7 0.0175(12) 0.0154(12) 0.0255(13) -0.0001(10) 0.0018(10) 0.0011(10)
F1 0.0554(15) 0.0852(19) 0.0469(14) -0.0247(13) 0.0243(12) 0.0096(14)
N9 0.0202(14) 0.0300(15) 0.0408(17) -0.0110(13) 0.0083(12) -0.0050(12)
F3 0.0421(15) 0.079(2) 0.085(2) 0.0257(16) -0.0166(14) 0.0059(13)
F9 0.0333(13) 0.0505(15) 0.097(2) 0.0072(14) 0.0009(13) 0.0044(11)
F12 0.0404(14) 0.0615(17) 0.127(3) 0.0196(17) 0.0369(16) 0.0143(12)
N2 0.0196(13) 0.0183(13) 0.0282(14) -0.0036(11) 0.0061(11) -0.0005(10)
N16 0.0181(13) 0.0199(13) 0.0230(13) -0.0011(10) 0.0034(10) -0.0006(10)
N10 0.0155(12) 0.0172(13) 0.0307(14) -0.0022(10) 0.0051(11) -0.0012(10)
N13 0.0211(13) 0.0220(13) 0.0228(13) -0.0045(10) 0.0034(11) 0.0014(10)
C35 0.0280(17) 0.0202(16) 0.0265(16) -0.0026(13) 0.0031(13) 0.0030(13)
N14 0.0225(13) 0.0205(13) 0.0247(14) -0.0070(11) 0.0030(11) 0.0015(10)
C100 0.0277(17) 0.0282(18) 0.0309(18) 0.0012(14) 0.0083(14) 0.0010(14)
C21 0.051(2) 0.035(2) 0.051(2) -0.0031(18) 0.0156(19) -0.0249(19)
N8 0.0212(13) 0.0178(13) 0.0252(13) -0.0006(10) 0.0021(11) 0.0031(10)
C27 0.0229(16) 0.0202(15) 0.0249(16) 0.0010(12) 0.0099(13) 0.0010(12)
N3 0.0200(13) 0.0183(13) 0.0328(15) -0.0015(11) 0.0057(11) -0.0033(10)
C10 0.0232(17) 0.0242(17) 0.0377(19) 0.0095(14) 0.0014(14) -0.0061(13)
C33 0.0187(15) 0.0187(15) 0.0184(14) -0.0006(11) 0.0006(12) 0.0029(12)
N1 0.0412(18) 0.0265(16) 0.0504(19) -0.0034(14) 0.0250(15) -0.0012(13)
C30 0.0247(16) 0.0166(15) 0.0325(17) -0.0016(13) -0.0040(13) 0.0024(12)
N11 0.0172(13) 0.0215(13) 0.0267(14) -0.0039(11) 0.0063(11) -0.0014(10)
C32 0.0222(15) 0.0154(15) 0.0244(16) -0.0009(12) 0.0029(12) 0.0031(12)
C13 0.0178(15) 0.0195(15) 0.0281(16) -0.0011(12) 0.0058(12) 0.0001(12)
C9 0.0217(16) 0.0171(15) 0.0298(17) 0.0001(12) 0.0080(13) -0.0005(12)
C14 0.0213(16) 0.0169(15) 0.0355(18) -0.0081(13) 0.0022(13) 0.0016(12)
C19 0.0234(17) 0.043(2) 0.0291(18) -0.0032(15) 0.0060(14) 0.0069(15)
C12 0.0216(16) 0.0292(18) 0.0301(17) -0.0112(14) 0.0022(13) 0.0035(13)
C6 0.0240(16) 0.0202(16) 0.0370(18) 0.0096(14) 0.0093(14) 0.0028(13)
C20 0.0295(19) 0.040(2) 0.045(2) -0.0127(17) 0.0145(16) -0.0134(16)
C26 0.0227(16) 0.0196(15) 0.0298(17) -0.0009(13) 0.0118(13) -0.0007(12)
C24 0.0218(16) 0.0270(17) 0.0266(16) -0.0070(13) 0.0127(13) -0.0048(13)
C34 0.0171(14) 0.0205(15) 0.0162(14) 0.0001(11) -0.0037(11) 0.0019(12)
C31 0.0193(15) 0.0153(14) 0.0226(15) -0.0005(12) 0.0039(12) -0.0007(11)
F10 0.137(3) 0.0485(16) 0.0645(18) -0.0153(14) 0.0365(18) 0.0088(17)
C8 0.0236(16) 0.0163(15) 0.0342(17) 0.0002(13) 0.0086(13) -0.0041(12)
C37 0.0291(18) 0.0284(18) 0.038(2) 0.0080(15) 0.0048(15) -0.0072(15)
C15 0.0229(16) 0.0170(15) 0.0220(15) 0.0025(12) -0.0034(12) 0.0010(12)
C7 0.0194(15) 0.0220(16) 0.0340(18) -0.0058(13) 0.0005(13) -0.0004(12)
C22 0.057(3) 0.030(2) 0.053(2) 0.0109(18) 0.010(2) -0.0107(19)
C23 0.0290(18) 0.0299(18) 0.0341(18) 0.0033(14) 0.0079(14) -0.0080(14)
C25 0.0189(15) 0.0213(16) 0.0332(18) -0.0028(13) 0.0041(13) 0.0001(12)
C36 0.039(2) 0.0188(16) 0.0318(18) 0.0000(14) 0.0024(15) -0.0020(14)
C5 0.0256(18) 0.049(2) 0.044(2) 0.0163(18) 0.0086(16) 0.0010(16)
C29 0.0211(17) 0.040(2) 0.042(2) -0.0227(17) 0.0006(15) 0.0060(15)
C2 0.060(3) 0.063(3) 0.066(3) 0.035(3) 0.043(3) 0.039(2)
C11 0.0236(17) 0.0178(16) 0.048(2) -0.0081(15) -0.0070(15) 0.0029(13)
C3C4 0.030(2) 0.081(4) 0.068(3) 0.031(3) 0.022(2) 0.018(2)
C38 0.0246(17) 0.0298(18) 0.0339(18) 0.0033(14) 0.0090(14) 0.0007(14)
C28 0.0226(17) 0.050(2) 0.0248(17) -0.0007(15) 0.0099(14) 0.0016(15)
C1 0.069(3) 0.029(2) 0.060(3) 0.0065(18) 0.040(2) 0.0111(19)
C16 0.0189(15) 0.0187(15) 0.0211(15) -0.0011(12) -0.0063(12) 0.0017(12)
C17 0.0246(17) 0.0191(16) 0.0368(19) -0.0066(14) -0.0026(14) 0.0034(13)
C18 0.0262(18) 0.0316(19) 0.0357(19) -0.0129(15) -0.0012(14) 0.0096(14)

loop_
_atom_type_symbol
_atom_type_description
_atom_type_scat_dispersion_real
_atom_type_scat_dispersion_imag
_atom_type_scat_source
C C 0.0033 0.0016 'International Tables Vol C Tables 4.2.6.8 and 6.1.1.4'
H H 0 0 'International Tables Vol C Tables 4.2.6.8 and 6.1.1.4'
N N 0.0061 0.0033 'International Tables Vol C Tables 4.2.6.8 and 6.1.1.4'
F F 0.0171 0.0103 'International Tables Vol C Tables 4.2.6.8 and 6.1.1.4'
Ag Ag -0.8971 1.1015 'International Tables Vol C Tables 4.2.6.8 and 6.1.1.4'
Sb Sb -0.5866 1.5461 'International Tables Vol C Tables 4.2.6.8 and 6.1.1.4'

loop_
_geom_angle_atom_site_label_1
_geom_angle_atom_site_label_2
_geom_angle_atom_site_label_3
_geom_angle
_geom_angle_site_symmetry_1
_geom_angle_site_symmetry_3
F5 Sb1 F1 89.73(12) . .
F5 Sb1 F4 89.47(11) . .
F1 Sb1 F4 90.68(12) . .
F5 Sb1 F6 89.27(12) . .
F1 Sb1 F6 178.55(12) . .
F4 Sb1 F6 90.36(11) . .
F5 Sb1 F2 90.61(12) . .
F1 Sb1 F2 88.97(12) . .
F4 Sb1 F2 179.64(11) . .
F6 Sb1 F2 89.99(10) . .
F5 Sb1 F3 179.26(12) . .
F1 Sb1 F3 90.09(14) . .
F4 Sb1 F3 89.81(12) . .
F6 Sb1 F3 90.92(14) . .
F2 Sb1 F3 90.10(12) . .
N5 Ag2 N8 150.54(9) . .
N5 Ag2 N4 101.85(9) . .
N8 Ag2 N4 100.96(9) . .
N13 Ag1 N16 140.03(9) . .
N13 Ag1 N12 104.66(9) . .
N16 Ag1 N12 100.44(9) . .
N13 Ag1 N3 88.99(9) . .
N16 Ag1 N3 115.13(9) . .
N12 Ag1 N3 102.90(8) . .
F10 Sb2 F11 91.18(13) . .
F10 Sb2 F12 91.04(15) . .
F11 Sb2 F12 90.57(12) . .
F10 Sb2 F7 179.09(13) . .
F11 Sb2 F7 89.54(13) . .
F12 Sb2 F7 89.51(14) . .
F10 Sb2 F9 91.12(15) . .
F11 Sb2 F9 90.12(12) . .
F12 Sb2 F9 177.72(15) . .
F7 Sb2 F9 88.32(12) . .
F10 Sb2 F8 89.22(13) . .
F11 Sb2 F8 179.45(12) . .
F12 Sb2 F8 89.80(11) . .
F7 Sb2 F8 90.05(12) . .
F9 Sb2 F8 89.50(11) . .
N6 N5 C13 110.1(2) . .
N6 N5 Ag2 121.66(18) . .
C13 N5 Ag2 128.13(19) . .
N5 N6 N7 106.2(2) . .
N11 N12 C27 109.5(2) . .
N11 N12 Ag1 122.15(19) . .
C27 N12 Ag1 128.3(2) . .
N14 N15 C32 111.8(2) . .
N14 N15 C33 119.5(2) . 3_456
C32 N15 C33 128.7(2) . 3_456
N3 N4 C9 109.5(2) . .
N3 N4 Ag2 119.32(18) . .
C9 N4 Ag2 130.3(2) . .
N6 N7 C14 111.1(2) . .
N6 N7 C15 119.7(2) . .
C14 N7 C15 129.1(3) . .
C24 N9 C20 116.6(3) . .
N3 N2 C8 110.9(2) . .
N3 N2 C7 121.2(2) . .
C8 N2 C7 127.9(3) . .
C34 N16 C38 117.6(3) . .
C34 N16 Ag1 124.9(2) . .
C38 N16 Ag1 117.5(2) . .
C26 N10 N11 111.0(2) . .
C26 N10 C25 128.7(3) . .
N11 N10 C25 120.3(2) . .
N14 N13 C31 110.0(2) . .
N14 N13 Ag1 121.04(19) . .
C31 N13 Ag1 128.91(19) . .
C36 C35 C34 119.7(3) . .
C36 C35 H35 120.2 . .
C34 C35 H35 120.2 . .
N13 N14 N15 105.9(2) . .
N8 C100 C19 123.0(3) . .
N8 C100 H100 118.5 . .
C19 C100 H100 118.5 . .
C22 C21 C20 119.0(3) . .
C22 C21 H21 120.5 . .
C20 C21 H21 120.5 . .
C100 N8 C16 117.9(3) . .
C100 N8 Ag2 116.4(2) . .
C16 N8 Ag2 125.7(2) . .
N12 C27 C26 107.3(3) . .
N12 C27 C28 122.7(3) . .
C26 C27 C28 129.9(3) . .
N4 N3 N2 106.6(2) . .
N4 N3 Ag1 111.05(18) . .
N2 N3 Ag1 122.95(19) . .
C9 C10 C11 113.4(3) . .
C9 C10 H10A 108.9 . .
C11 C10 H10A 108.9 . .
C9 C10 H10B 108.9 . .
C11 C10 H10B 108.9 . .
H10A C10 H10B 107.7 . .
N15 C33 C34 112.6(2) 3_456 .
N15 C33 H33A 109.1 3_456 .
C34 C33 H33A 109.1 . .
N15 C33 H33B 109.1 3_456 .
C34 C33 H33B 109.1 . .
H33A C33 H33B 107.8 . .
C6 N1 C1 116.7(3) . .
C31 C30 C29 112.5(3) . .
C31 C30 H30A 109.1 . .
C29 C30 H30A 109.1 . .
C31 C30 H30B 109.1 . .
C29 C30 H30B 109.1 . .
H30A C30 H30B 107.8 . .
N12 N11 N10 106.6(2) . .
N15 C32 C31 105.1(3) . .
N15 C32 H32 127.4 . .
C31 C32 H32 127.4 . .
N5 C13 C14 106.8(3) . .
N5 C13 C12 123.0(3) . .
C14 C13 C12 130.1(3) . .
N4 C9 C8 107.2(3) . .
N4 C9 C10 123.2(3) . .
C8 C9 C10 129.5(3) . .
N7 C14 C13 105.8(3) . .
N7 C14 H14 127.1 . .
C13 C14 H14 127.1 . .
C18 C19 C100 118.8(3) . .
C18 C19 H19 120.6 . .
C100 C19 H19 120.6 . .
C13 C12 C11 112.1(3) . .
C13 C12 H12A 109.2 . .
C11 C12 H12A 109.2 . .
C13 C12 H12B 109.2 . .
C11 C12 H12B 109.2 . .
H12A C12 H12B 107.9 . .
N1 C6 C5 123.5(3) . .
N1 C6 C7 116.9(3) . .
C5 C6 C7 119.2(3) . .
N9 C20 C21 124.0(3) . .
N9 C20 H20 118 . .
C21 C20 H20 118 . .
N10 C26 C27 105.6(3) . .
N10 C26 H26 127.2 . .
C27 C26 H26 127.2 . .
N9 C24 C23 123.7(3) . .
N9 C24 C25 112.7(3) . .
C23 C24 C25 123.6(3) . .
N16 C34 C35 122.0(3) . .
N16 C34 C33 117.1(3) . .
C35 C34 C33 120.9(3) . .
N13 C31 C32 107.2(3) . .
N13 C31 C30 122.8(3) . .
C32 C31 C30 130.0(3) . .
N2 C8 C9 105.9(3) . .
N2 C8 H8 127.1 . .
C9 C8 H8 127.1 . .
C38 C37 C36 118.7(3) . .
C38 C37 H37 120.6 . .
C36 C37 H37 120.6 . .
N7 C15 C16 110.6(2) . 3_557
N7 C15 H15A 109.5 . .
C16 C15 H15A 109.5 3_557 .
N7 C15 H15B 109.5 . .
C16 C15 H15B 109.5 3_557 .
H15A C15 H15B 108.1 . .
N2 C7 C6 114.3(3) . .
N2 C7 H7A 108.7 . .
C6 C7 H7A 108.7 . .
N2 C7 H7B 108.7 . .
C6 C7 H7B 108.7 . .
H7A C7 H7B 107.6 . .
C21 C22 C23 118.6(4) . .
C21 C22 H22 120.7 . .
C23 C22 H22 120.7 . .
C22 C23 C24 118.1(3) . .
C22 C23 H23 120.9 . .
C24 C23 H23 120.9 . .
N10 C25 C24 113.6(3) . .
N10 C25 H25A 108.9 . .
C24 C25 H25A 108.9 . .
N10 C25 H25B 108.9 . .
C24 C25 H25B 108.9 . .
H25A C25 H25B 107.7 . .
C35 C36 C37 118.9(3) . .
C35 C36 H36 120.5 . .
C37 C36 H36 120.5 . .
C3C4 C5 C6 118.5(4) . .
C3C4 C5 H5 120.7 . .
C6 C5 H5 120.7 . .
C28 C29 C30 113.4(3) . .
C28 C29 H29A 108.9 . .
C30 C29 H29A 108.9 . .
C28 C29 H29B 108.9 . .
C30 C29 H29B 108.9 . .
H29A C29 H29B 107.7 . .
C3C4 C2 C1 119.0(4) . .
C3C4 C2 H2 120.5 . .
C1 C2 H2 120.5 . .
C10 C11 C12 114.1(3) . .
C10 C11 H11A 108.7 . .
C12 C11 H11A 108.7 . .
C10 C11 H11B 108.7 . .
C12 C11 H11B 108.7 . .
H11A C11 H11B 107.6 . .
C2 C3C4 C5 118.9(4) . .
C2 C3C4 H3C4 120.6 . .
C5 C3C4 H3C4 120.6 . .
N16 C38 C37 123.1(3) . .
N16 C38 H38 118.4 . .
C37 C38 H38 118.4 . .
C27 C28 C29 113.1(3) . .
C27 C28 H28A 109 . .
C29 C28 H28A 109 . .
C27 C28 H28B 109 . .
C29 C28 H28B 109 . .
H28A C28 H28B 107.8 . .
N1 C1 C2 123.3(4) . .
N1 C1 H1 118.4 . .
C2 C1 H1 118.4 . .
N8 C16 C17 122.4(3) . .
N8 C16 C15 116.8(3) . 3_557
C17 C16 C15 120.8(3) . 3_557
C18 C17 C16 119.0(3) . .
C18 C17 H17 120.5 . .
C16 C17 H17 120.5 . .
C19 C18 C17 118.9(3) . .
C19 C18 H18 120.6 . .
C17 C18 H18 120.6 . .

loop_
_geom_bond_atom_site_label_1
_geom_bond_atom_site_label_2
_geom_bond_distance
_geom_bond_site_symmetry_2
Sb1 F5 1.866(2) .
Sb1 F1 1.861(2) .
Sb1 F4 1.867(2) .
Sb1 F6 1.858(2) .
Sb1 F2 1.865(2) .
Sb1 F3 1.855(2) .
Ag2 N5 2.231(2) .
Ag2 N8 2.247(2) .
Ag2 N4 2.393(2) .
Ag1 N13 2.228(3) .
Ag1 N16 2.245(3) .
Ag1 N12 2.407(3) .
Ag1 N3 2.521(3) .
Sb2 F10 1.845(3) .
Sb2 F11 1.859(2) .
Sb2 F12 1.858(3) .
Sb2 F7 1.868(3) .
Sb2 F9 1.873(2) .
Sb2 F8 1.871(2) .
N5 N6 1.316(3) .
N5 C13 1.360(4) .
N6 N7 1.336(3) .
N12 N11 1.324(4) .
N12 C27 1.355(4) .
N15 N14 1.330(3) .
N15 C32 1.344(4) .
N15 C33 1.464(4) 3_456
N4 N3 1.326(3) .
N4 C9 1.363(4) .
N7 C14 1.341(4) .
N7 C15 1.466(4) .
N9 C24 1.341(4) .
N9 C20 1.339(4) .
N2 N3 1.342(3) .
N2 C8 1.343(4) .
N2 C7 1.461(4) .
N16 C34 1.341(4) .
N16 C38 1.343(4) .
N10 C26 1.336(4) .
N10 N11 1.341(3) .
N10 C25 1.468(4) .
N13 N14 1.324(3) .
N13 C31 1.357(4) .
C35 C36 1.375(5) .
C35 C34 1.385(4) .
C35 H35 0.93 .
C100 N8 1.333(4) .
C100 C19 1.388(5) .
C100 H100 0.93 .
C21 C22 1.380(6) .
C21 C20 1.356(6) .
C21 H21 0.93 .
N8 C16 1.343(4) .
C27 C26 1.375(4) .
C27 C28 1.495(4) .
C10 C9 1.497(4) .
C10 C11 1.511(5) .
C10 H10A 0.97 .
C10 H10B 0.97 .
C33 N15 1.464(4) 3_456
C33 C34 1.501(4) .
C33 H33A 0.97 .
C33 H33B 0.97 .
N1 C6 1.329(4) .
N1 C1 1.332(5) .
C30 C31 1.498(4) .
C30 C29 1.520(5) .
C30 H30A 0.97 .
C30 H30B 0.97 .
C32 C31 1.368(4) .
C32 H32 0.93 .
C13 C14 1.363(4) .
C13 C12 1.488(4) .
C9 C8 1.369(4) .
C14 H14 0.93 .
C19 C18 1.374(5) .
C19 H19 0.93 .
C12 C11 1.537(5) .
C12 H12A 0.97 .
C12 H12B 0.97 .
C6 C5 1.381(5) .
C6 C7 1.509(5) .
C20 H20 0.93 .
C26 H26 0.93 .
C24 C23 1.374(5) .
C24 C25 1.510(4) .
C8 H8 0.93 .
C37 C38 1.385(5) .
C37 C36 1.366(5) .
C37 H37 0.93 .
C15 C16 1.496(4) 3_557
C15 H15A 0.97 .
C15 H15B 0.97 .
C7 H7A 0.97 .
C7 H7B 0.97 .
C22 C23 1.390(5) .
C22 H22 0.93 .
C23 H23 0.93 .
C25 H25A 0.97 .
C25 H25B 0.97 .
C36 H36 0.93 .
C5 C3C4 1.375(6) .
C5 H5 0.93 .
C29 C28 1.526(5) .
C29 H29A 0.97 .
C29 H29B 0.97 .
C2 C3C4 1.356(7) .
C2 C1 1.385(7) .
C2 H2 0.93 .
C11 H11A 0.97 .
C11 H11B 0.97 .
C3C4 H3C4 0.93 .
C38 H38 0.93 .
C28 H28A 0.97 .
C28 H28B 0.97 .
C1 H1 0.93 .
C16 C17 1.384(4) .
C16 C15 1.496(4) 3_557
C17 C18 1.383(5) .
C17 H17 0.93 .
C18 H18 0.93 .
